data_4332989
loop_
_publ_author_name
'Reinoso, Santiago'
'Dickman, Michael H.'
'Reicke, Markus'
'Kortz, Ulrich'

_publ_section_title
;
 Hybrid Organic&#x2212;Inorganic Assemblies Based on Molybdates and
 Dimethyltin Linkers
;
_journal_issue 22
_journal_name_full 'Inorganic Chemistry'
_journal_page_first 9014
_journal_page_last 9019
_journal_paper_doi 10.1021/ic061191v
_journal_volume 45
_journal_year 2006
_chemical_formula_sum 'C2 H12 Mo2 O10 Sn'
_chemical_formula_weight 506.69
_chemical_name_systematic
;
 ?
;
_space_group_IT_number 57
_symmetry_cell_setting orthorhombic
_symmetry_space_group_name_Hall '-P 2c 2b'
_symmetry_space_group_name_H-M 'P b c m'
_atom_sites_solution_hydrogens geom
_atom_sites_solution_primary direct
_atom_sites_solution_secondary difmap
_audit_creation_method SHELXL-97
_cell_angle_alpha 90.00
_cell_angle_beta 90.00
_cell_angle_gamma 90.00
_cell_formula_units_Z 4
_cell_length_a 6.5594(4)
_cell_length_b 14.2465(11)
_cell_length_c 11.3892(8)
_cell_measurement_reflns_used 4006
_cell_measurement_temperature 173(2)
_cell_measurement_theta_max 31.65
_cell_measurement_theta_min 2.86
_cell_volume 1064.30(13)
_computing_cell_refinement 'Bruker SMART'
_computing_data_collection 'Bruker SMART'
_computing_data_reduction 'Bruker SAINT'
_computing_molecular_graphics 'Bruker SHELXTL'
_computing_publication_material 'Bruker SHELXTL'
_computing_structure_refinement 'SHELXL-97 (Sheldrick, 1997)'
_computing_structure_solution 'SHELXS-97 (Sheldrick, 1990)'
_diffrn_ambient_temperature 173(2)
_diffrn_measured_fraction_theta_full 0.997
_diffrn_measured_fraction_theta_max 0.997
_diffrn_measurement_device_type 'CCD area detector'
_diffrn_measurement_method 'phi and omega scans'
_diffrn_radiation_monochromator graphite
_diffrn_radiation_source 'sealed tube'
_diffrn_radiation_type MoK\a
_diffrn_radiation_wavelength 0.71073
_diffrn_reflns_av_R_equivalents 0.0849
_diffrn_reflns_av_sigmaI/netI 0.0321
_diffrn_reflns_limit_h_max 9
_diffrn_reflns_limit_h_min -9
_diffrn_reflns_limit_k_max 21
_diffrn_reflns_limit_k_min -21
_diffrn_reflns_limit_l_max 17
_diffrn_reflns_limit_l_min -17
_diffrn_reflns_number 30335
_diffrn_reflns_theta_full 32.22
_diffrn_reflns_theta_max 32.22
_diffrn_reflns_theta_min 3.37
_exptl_absorpt_coefficient_mu 4.685
_exptl_absorpt_correction_T_max 0.8919
_exptl_absorpt_correction_T_min 0.6996
_exptl_absorpt_correction_type multi-scan
_exptl_absorpt_process_details SADABS
_exptl_crystal_colour colorless
_exptl_crystal_density_diffrn 3.162
_exptl_crystal_density_meas 0
_exptl_crystal_density_method 'not measured'
_exptl_crystal_description tablet
_exptl_crystal_F_000 952
_exptl_crystal_size_max 0.12
_exptl_crystal_size_mid 0.08
_exptl_crystal_size_min 0.03
_refine_diff_density_max 2.766
_refine_diff_density_min -1.618
_refine_diff_density_rms 0.240
_refine_ls_extinction_method none
_refine_ls_goodness_of_fit_ref 1.116
_refine_ls_hydrogen_treatment noref
_refine_ls_matrix_type full
_refine_ls_number_parameters 77
_refine_ls_number_reflns 1959
_refine_ls_number_restraints 0
_refine_ls_restrained_S_all 1.116
_refine_ls_R_factor_all 0.0377
_refine_ls_R_factor_gt 0.0300
_refine_ls_shift/su_max 0.001
_refine_ls_shift/su_mean 0.000
_refine_ls_structure_factor_coef Fsqd
_refine_ls_weighting_details 'calc w=1/[\s^2^(Fo^2^)+(0.0370P)^2^+4.3000P] where P=(Fo^2^+2Fc^2^)/3'
_refine_ls_weighting_scheme calc
_refine_ls_wR_factor_gt 0.0773
_refine_ls_wR_factor_ref 0.0824
_reflns_number_gt 1651
_reflns_number_total 1959
_reflns_threshold_expression >2sigma(I)
_cod_data_source_file ic061191vsup1.cif
_cod_data_source_block 3
_cod_depositor_comments
;
The following automatic conversions were performed:

'_symmetry_cell_setting' value 'Orthorhombic' changed to
'orthorhombic' according to
/home/saulius/struct/CIF-dictionaries/cif_core.dic dictionary named
'cif_core.dic' version 2.4.2 from 2011-04-26.

Automatic conversion script
Id: cif_fix_values 1891 2012-01-12 08:04:46Z andrius 
;
_cod_original_sg_symbol_H-M Pbcm
_cod_database_code 4332989

loop_
_symmetry_equiv_pos_as_xyz
'x, y, z'
'-x, -y, z+1/2'
'-x, y+1/2, -z+1/2'
'x, -y+1/2, -z'
'-x, -y, -z'
'x, y, -z-1/2'
'x, -y-1/2, z-1/2'
'-x, y-1/2, z'

loop_
_atom_site_label
_atom_site_type_symbol
_atom_site_fract_x
_atom_site_fract_y
_atom_site_fract_z
_atom_site_U_iso_or_equiv
_atom_site_adp_type
_atom_site_occupancy
_atom_site_symmetry_multiplicity
_atom_site_calc_flag
_atom_site_refinement_flags
Mo Mo 0.32331(4) 0.52931(2) 0.59005(3) 0.01021(9) Uani 1 1 d .
Sn Sn 0.77551(6) 0.50208(3) 0.7500 0.01134(10) Uani 1 2 d S
C1 C 0.8051(9) 0.3567(4) 0.7500 0.0176(10) Uani 1 2 d S
H1A H 0.9422 0.3395 0.7233 0.026 Uiso 0.50 1 calc PR
H1B H 0.7036 0.3292 0.6970 0.026 Uiso 0.50 1 calc PR
H1C H 0.7834 0.3327 0.8297 0.026 Uiso 0.50 1 calc PR
C2 C 0.8079(10) 0.6491(4) 0.7500 0.0220(12) Uani 1 2 d S
H2A H 0.9500 0.6655 0.7669 0.033 Uiso 0.50 1 calc PR
H2B H 0.7191 0.6763 0.8103 0.033 Uiso 0.50 1 calc PR
H2C H 0.7696 0.6740 0.6728 0.033 Uiso 0.50 1 calc PR
O1 O 0.4350(6) 0.5142(3) 0.7500 0.0116(7) Uani 1 2 d S
O2 O 0.3191(5) 0.6478(2) 0.5798(3) 0.0238(7) Uani 1 1 d .
O3 O 0.0731(4) 0.5019(2) 0.6235(3) 0.0205(6) Uani 1 1 d .
O4 O 0.3536(4) 0.4939(2) 0.4319(2) 0.0116(5) Uani 1 1 d .
O5 O 0.3477(5) 0.3560(2) 0.6159(3) 0.0205(6) Uani 1 1 d .
O6 O -0.0362(7) 0.7500 0.5000 0.0226(9) Uani 1 2 d S

loop_
_atom_site_aniso_label
_atom_site_aniso_U_11
_atom_site_aniso_U_22
_atom_site_aniso_U_33
_atom_site_aniso_U_23
_atom_site_aniso_U_13
_atom_site_aniso_U_12
Mo 0.00598(15) 0.01994(17) 0.00469(13) -0.00021(10) 0.00002(10) 0.00208(10)
Sn 0.01048(17) 0.01464(17) 0.00890(16) 0.000 0.000 0.00000(12)
C1 0.017(3) 0.018(3) 0.018(2) 0.000 0.000 0.002(2)
C2 0.024(3) 0.020(3) 0.021(3) 0.000 0.000 -0.005(2)
O1 0.0077(16) 0.0236(19) 0.0036(14) 0.000 0.000 0.0015(13)
O2 0.0279(16) 0.0237(15) 0.0198(15) -0.0003(12) -0.0061(12) 0.0043(12)
O3 0.0059(12) 0.0464(19) 0.0093(12) -0.0026(12) 0.0009(9) -0.0009(12)
O4 0.0074(11) 0.0232(13) 0.0041(10) -0.0037(9) -0.0009(9) 0.0006(9)
O5 0.0199(15) 0.0225(15) 0.0191(13) 0.0045(11) -0.0023(11) -0.0067(11)
O6 0.018(2) 0.026(2) 0.024(2) -0.0007(17) 0.000 0.000

loop_
_atom_type_symbol
_atom_type_description
_atom_type_scat_dispersion_real
_atom_type_scat_dispersion_imag
_atom_type_scat_source
C C 0.0033 0.0016 'International Tables Vol C Tables 4.2.6.8 and 6.1.1.4'
H H 0.0000 0.0000 'International Tables Vol C Tables 4.2.6.8 and 6.1.1.4'
O O 0.0106 0.0060 'International Tables Vol C Tables 4.2.6.8 and 6.1.1.4'
Mo Mo -1.6832 0.6857 'International Tables Vol C Tables 4.2.6.8 and 6.1.1.4'
Sn Sn -0.6537 1.4246 'International Tables Vol C Tables 4.2.6.8 and 6.1.1.4'

loop_
_geom_angle_atom_site_label_1
_geom_angle_atom_site_label_2
_geom_angle_atom_site_label_3
_geom_angle
_geom_angle_site_symmetry_1
_geom_angle_site_symmetry_3
O2 Mo O3 103.00(16) . .
O2 Mo O4 101.73(14) . .
O3 Mo O4 104.53(13) . .
O2 Mo O1 100.29(15) . .
O3 Mo O1 97.11(15) . .
O4 Mo O1 144.55(14) . .
O2 Mo O4 99.25(14) . 5_666
O3 Mo O4 157.25(14) . 5_666
O4 Mo O4 75.18(12) . 5_666
O1 Mo O4 74.11(12) . 5_666
O2 Mo O5 176.05(13) . .
O3 Mo O5 79.10(13) . .
O4 Mo O5 80.83(11) . .
O1 Mo O5 76.05(13) . .
O4 Mo O5 78.41(11) 5_666 .
O2 Mo Mo 103.15(11) . 5_666
O3 Mo Mo 140.20(10) . 5_666
O4 Mo Mo 40.62(8) . 5_666
O1 Mo Mo 107.07(10) . 5_666
O4 Mo Mo 34.55(7) 5_666 5_666
O5 Mo Mo 76.77(7) . 5_666
C1 Sn C2 168.9(3) . .
C1 Sn O4 93.49(10) . 5_666
C2 Sn O4 90.73(10) . 5_666
C1 Sn O4 93.49(10) . 2_665
C2 Sn O4 90.73(10) . 2_665
O4 Sn O4 135.44(14) 5_666 2_665
C1 Sn O1 99.77(19) . .
C2 Sn O1 91.4(2) . .
O4 Sn O1 67.72(7) 5_666 .
O4 Sn O1 67.72(7) 2_665 .
C1 Sn O3 85.63(15) . 1_655
C2 Sn O3 85.41(17) . 1_655
O4 Sn O3 75.82(10) 5_666 1_655
O4 Sn O3 148.63(10) 2_665 1_655
O1 Sn O3 143.36(7) . 1_655
C1 Sn O3 85.63(16) . 6_657
C2 Sn O3 85.41(17) . 6_657
O4 Sn O3 148.63(10) 5_666 6_657
O4 Sn O3 75.82(10) 2_665 6_657
O1 Sn O3 143.36(7) . 6_657
O3 Sn O3 72.84(14) 1_655 6_657
Mo O1 Mo 134.5(2) . 6_557
Mo O1 Sn 112.22(11) . .
Mo O1 Sn 112.21(11) 6_557 .
Mo O3 Sn 153.40(17) . 1_455
Mo O4 Mo 104.82(12) . 5_666
Mo O4 Sn 147.05(15) . 5_666
Mo O4 Sn 105.54(11) 5_666 5_666

loop_
_geom_bond_atom_site_label_1
_geom_bond_atom_site_label_2
_geom_bond_distance
_geom_bond_site_symmetry_2
Mo O2 1.693(3) .
Mo O3 1.730(3) .
Mo O4 1.881(2) .
Mo O1 1.9752(15) .
Mo O4 2.159(3) 5_666
Mo O5 2.491(3) .
Mo Mo 3.2059(6) 5_666
Sn C1 2.081(6) .
Sn C2 2.106(6) .
Sn O4 2.239(3) 5_666
Sn O4 2.239(3) 2_665
Sn O1 2.240(4) .
Sn O3 2.426(3) 1_655
Sn O3 2.426(3) 6_657
O1 Mo 1.9752(15) 6_557
O3 Sn 2.426(3) 1_455
O4 Mo 2.159(3) 5_666
O4 Sn 2.239(3) 5_666
